data_4513734
loop_
_publ_author_name
'Wang, Xiaoyan'
'Feng, Mengli'
'Xiao, Lu'
'Tong, Aijun'
'Xiang, Yu'

_publ_section_title
;
 Postsynthetic Modification of DNA Phosphodiester Backbone for Photocaged
 DNAzyme.
;
_journal_issue 2
_journal_name_full 'ACS chemical biology'
_journal_page_first 444
_journal_page_last 451
_journal_paper_doi 10.1021/acschembio.5b00867
_journal_volume 11
_journal_year 2016
_chemical_formula_moiety 'C20 H21 N2 O9 P S'
_chemical_formula_sum 'C20 H21 N2 O9 P S'
_chemical_formula_weight 496.44
_space_group_crystal_system triclinic
_space_group_IT_number 2
_space_group_name_Hall '-P 1'
_space_group_name_H-M_alt 'P -1'
_symmetry_Int_Tables_number 2
_symmetry_space_group_name_Hall '-P 1'
_symmetry_space_group_name_H-M 'P -1'
_audit_creation_date 2015-04-25
_audit_creation_method
;
Olex2 1.2
(compiled 2013.09.17 svn.r2790 for OlexSys, GUI svn.r4601)
;
_audit_update_record
;
????
;
_cell_angle_alpha 73.48(3)
_cell_angle_beta 82.03(3)
_cell_angle_gamma 83.95(3)
_cell_formula_units_Z 2
_cell_length_a 8.5482(17)
_cell_length_b 11.007(2)
_cell_length_c 12.743(3)
_cell_volume 1135.6(4)
_computing_molecular_graphics
;
O. V. Dolomanov, L. J. Bourhis, R. J. Gildea, J. A. K. Howard and H. Puschmann,
OLEX2: a complete structure solution, refinement and analysis program.
J. Appl. Cryst. (2009). 42, 339-341.
;
_computing_publication_material
;
O. V. Dolomanov, L. J. Bourhis, R. J. Gildea, J. A. K. Howard and H. Puschmann,
OLEX2: a complete structure solution, refinement and analysis program.
J. Appl. Cryst. (2009). 42, 339-341.
;
_computing_structure_refinement
'L.J. Bourhis, O.V. Dolomanov, R.J. Gildea, J.A.K. Howard, H. Puschmann, in preparation (2013)'
_diffrn_measured_fraction_theta_full 0.9869
_diffrn_measured_fraction_theta_max 0.9869
_diffrn_measurement_device_type 'Bruker P4'
_diffrn_measurement_method '\w scans'
_diffrn_radiation_monochromator graphite
_diffrn_radiation_type MoK\a
_diffrn_radiation_wavelength 0.71073
_diffrn_reflns_av_R_equivalents 0.0381
_diffrn_reflns_av_unetI/netI 0.0471
_diffrn_reflns_limit_h_max 11
_diffrn_reflns_limit_h_min -11
_diffrn_reflns_limit_k_max 14
_diffrn_reflns_limit_k_min -14
_diffrn_reflns_limit_l_max 16
_diffrn_reflns_limit_l_min -16
_diffrn_reflns_number 13584
_diffrn_reflns_theta_full 27.8710
_diffrn_reflns_theta_max 27.87
_diffrn_reflns_theta_min 1.68
_exptl_absorpt_coefficient_mu 0.267
_exptl_absorpt_correction_type none
_exptl_crystal_density_diffrn 1.4517
_exptl_crystal_F_000 516.7626
_exptl_crystal_size_max 0.25
_exptl_crystal_size_mid 0.22
_exptl_crystal_size_min 0.19
_refine_diff_density_max 0.4333
_refine_diff_density_min -0.3747
_refine_diff_density_rms 0.1015
_refine_ls_d_res_high 0.7602
_refine_ls_d_res_low 12.1376
_refine_ls_goodness_of_fit_ref 1.1656
_refine_ls_hydrogen_treatment mixed
_refine_ls_matrix_type full
_refine_ls_number_constraints 35
_refine_ls_number_parameters 299
_refine_ls_number_reflns 5342
_refine_ls_number_restraints 0
_refine_ls_restrained_S_all 1.1656
_refine_ls_R_factor_all 0.0954
_refine_ls_R_factor_gt 0.0724
_refine_ls_shift/su_max 0.0129
_refine_ls_shift/su_mean 0.0037
_refine_ls_structure_factor_coef Fsqd
_refine_ls_weighting_details 'w=1/[\s^2^(Fo^2^)+(0.0713P)^2^+0.4687P] where P=(Fo^2^+2Fc^2^)/3'
_refine_ls_weighting_scheme calc
_refine_ls_wR_factor_ref 0.1855
_reflns_Friedel_coverage 0.0
_reflns_limit_h_max 11
_reflns_limit_h_min -10
_reflns_limit_k_max 14
_reflns_limit_k_min -13
_reflns_limit_l_max 16
_reflns_limit_l_min 0
_reflns_number_gt 4140
_reflns_number_total 5342
_reflns_threshold_expression I>=2u(I)
_cod_data_source_file cb5b00867_si_002.cif
_cod_data_source_block A
_cod_depositor_comments 'Adding full bibliography for 4513734.cif.'
_cod_database_code 4513734
_olex2_refinement_description
;
;

loop_
_space_group_symop_id
_space_group_symop_operation_xyz
1 x,y,z
2 -x,-y,-z

loop_
_atom_site_label
_atom_site_type_symbol
_atom_site_fract_x
_atom_site_fract_y
_atom_site_fract_z
_atom_site_U_iso_or_equiv
_atom_site_adp_type
_atom_site_occupancy
_atom_site_refinement_flags_posn
S1 S 0.39947(10) 0.75530(7) 0.13384(7) 0.0524(3) Uani 1.000000 .
P1 P 0.43729(10) 0.78486(7) -0.16189(7) 0.0467(2) Uani 1.000000 .
O1 O -0.1138(4) 1.3528(3) -0.3712(2) 0.0835(9) Uani 1.000000 .
O2 O -0.0367(4) 1.4597(3) -0.2723(3) 0.0911(10) Uani 1.000000 .
O3 O 0.2806(2) 0.80681(19) -0.08389(18) 0.0491(5) Uani 1.000000 .
O4 O 0.3788(3) 0.7739(2) -0.26916(18) 0.0582(6) Uani 1.000000 .
O5 O 0.4938(3) 0.64896(19) -0.09612(19) 0.0557(6) Uani 1.000000 .
O6 O 0.5479(3) 0.8841(2) -0.1875(2) 0.0580(6) Uani 1.000000 .
O7 O 0.5613(4) 0.6063(2) 0.3164(2) 0.0851(9) Uani 1.000000 .
O8 O 0.8454(5) 1.0009(4) 0.6042(3) 0.1060(12) Uani 1.000000 .
O9 O 0.9077(3) 0.8072(3) 0.6929(3) 0.0905(10) Uani 1.000000 .
N1 N -0.0456(4) 1.3604(3) -0.2954(3) 0.0636(8) Uani 1.000000 .
N2 N 0.8462(4) 0.8859(4) 0.6189(3) 0.0694(9) Uani 1.000000 .
C1 C 0.0279(4) 1.2439(3) -0.2272(3) 0.0489(7) Uani 1.000000 .
C2 C 0.0239(4) 1.1311(3) -0.2526(3) 0.0519(8) Uani 1.000000 .
H2 H -0.0285(4) 1.1281(3) -0.3110(3) 0.0623(9) Uiso 1.000000 R
C3 C 0.0983(4) 1.0222(3) -0.1905(3) 0.0478(7) Uani 1.000000 .
H3 H 0.0952(4) 0.9456(3) -0.2072(3) 0.0573(9) Uiso 1.000000 R
C4 C 0.1779(3) 1.0255(3) -0.1033(2) 0.0426(7) Uani 1.000000 .
C5 C 0.1780(4) 1.1422(3) -0.0797(3) 0.0550(8) Uani 1.000000 .
H5 H 0.2297(4) 1.1465(3) -0.0213(3) 0.0659(10) Uiso 1.000000 R
C6 C 0.1033(4) 1.2502(3) -0.1410(3) 0.0580(9) Uani 1.000000 .
H6 H 0.1038(4) 1.3270(3) -0.1242(3) 0.0696(10) Uiso 1.000000 R
C7 C 0.2603(3) 0.9110(3) -0.0384(3) 0.0431(7) Uani 1.000000 .
C8 C 0.2781(5) 0.6754(4) -0.2706(3) 0.0649(10) Uani 1.000000 .
H8a H 0.3269(5) 0.5923(4) -0.2369(3) 0.0779(11) Uiso 1.000000 R
H8b H 0.1762(5) 0.6857(4) -0.2287(3) 0.0779(11) Uiso 1.000000 R
C9 C 0.2559(5) 0.6852(4) -0.3863(3) 0.0725(11) Uani 1.000000 .
H9a H 0.210(3) 0.7682(10) -0.4197(8) 0.1088(16) Uiso 1.000000 GR
H9b H 0.3567(7) 0.672(3) -0.4266(7) 0.1088(16) Uiso 1.000000 GR
H9c H 0.187(3) 0.6222(18) -0.3873(3) 0.1088(16) Uiso 1.000000 GR
C10 C 0.6425(5) 0.5871(3) -0.1329(3) 0.0677(10) Uani 1.000000 .
H10a H 0.6262(5) 0.5003(3) -0.1300(3) 0.0813(12) Uiso 1.000000 R
H10b H 0.6771(5) 0.6314(3) -0.2087(3) 0.0813(12) Uiso 1.000000 R
C11 C 0.7646(6) 0.5875(5) -0.0632(4) 0.1003(16) Uani 1.000000 .
H11a H 0.794(3) 0.6728(7) -0.076(2) 0.150(2) Uiso 1.000000 GR
H11b H 0.7243(16) 0.555(3) 0.0128(4) 0.150(2) Uiso 1.000000 GR
H11c H 0.8558(18) 0.535(3) -0.081(2) 0.150(2) Uiso 1.000000 GR
C12 C 0.3085(4) 0.8952(3) 0.0593(3) 0.0471(7) Uani 1.000000 .
H12 H 0.2925(4) 0.9636(3) 0.0898(3) 0.0565(9) Uiso 1.000000 R
C13 C 0.4379(4) 0.8101(3) 0.2471(3) 0.0518(8) Uani 1.000000 .
H13a H 0.4899(4) 0.8890(3) 0.2188(3) 0.0622(9) Uiso 1.000000 R
H13b H 0.3382(4) 0.8270(3) 0.2889(3) 0.0622(9) Uiso 1.000000 R
C14 C 0.5400(4) 0.7147(3) 0.3216(3) 0.0490(7) Uani 1.000000 .
C15 C 0.6151(3) 0.7593(3) 0.4018(2) 0.0434(7) Uani 1.000000 .
C16 C 0.6033(4) 0.8872(3) 0.4003(3) 0.0465(7) Uani 1.000000 .
H16 H 0.5430(4) 0.9456(3) 0.3509(3) 0.0558(8) Uiso 1.000000 R
C17 C 0.6795(4) 0.9277(3) 0.4705(3) 0.0511(8) Uani 1.000000 .
H17 H 0.6732(4) 1.0132(3) 0.4684(3) 0.0613(9) Uiso 1.000000 R
C18 C 0.7653(4) 0.8396(3) 0.5442(3) 0.0510(8) Uani 1.000000 .
C19 C 0.7785(4) 0.7120(3) 0.5496(3) 0.0559(8) Uani 1.000000 .
H19 H 0.8368(4) 0.6541(3) 0.6007(3) 0.0671(10) Uiso 1.000000 R
C20 C 0.7034(4) 0.6727(3) 0.4777(3) 0.0521(8) Uani 1.000000 .
H20 H 0.7116(4) 0.5872(3) 0.4797(3) 0.0625(9) Uiso 1.000000 R

loop_
_atom_site_aniso_label
_atom_site_aniso_U_11
_atom_site_aniso_U_22
_atom_site_aniso_U_33
_atom_site_aniso_U_12
_atom_site_aniso_U_13
_atom_site_aniso_U_23
S1 0.0667(5) 0.0373(4) 0.0571(5) 0.0081(4) -0.0190(4) -0.0177(4)
P1 0.0590(5) 0.0293(4) 0.0489(5) 0.0044(3) -0.0043(4) -0.0097(3)
O1 0.088(2) 0.085(2) 0.0684(18) 0.0160(16) -0.0290(16) -0.0053(15)
O2 0.111(2) 0.0429(15) 0.114(3) 0.0103(15) -0.034(2) -0.0078(16)
O3 0.0530(12) 0.0368(11) 0.0613(13) -0.0006(9) -0.0033(10) -0.0222(10)
O4 0.0844(16) 0.0407(12) 0.0491(13) -0.0027(11) -0.0099(12) -0.0112(10)
O5 0.0701(15) 0.0324(11) 0.0585(14) 0.0108(10) -0.0049(11) -0.0089(10)
O6 0.0597(14) 0.0351(11) 0.0738(16) -0.0014(10) 0.0001(12) -0.0106(11)
O7 0.131(3) 0.0385(13) 0.098(2) 0.0198(15) -0.0548(19) -0.0265(14)
O8 0.143(3) 0.084(2) 0.110(3) -0.020(2) -0.055(2) -0.033(2)
O9 0.084(2) 0.115(3) 0.082(2) 0.0228(18) -0.0446(17) -0.0375(19)
N1 0.0565(17) 0.0577(19) 0.064(2) 0.0078(14) -0.0072(15) -0.0005(16)
N2 0.0629(19) 0.089(3) 0.063(2) 0.0037(18) -0.0175(16) -0.0297(19)
C1 0.0451(16) 0.0438(17) 0.0522(18) 0.0044(13) -0.0058(14) -0.0069(14)
C2 0.0484(17) 0.057(2) 0.0506(18) 0.0046(15) -0.0092(14) -0.0169(15)
C3 0.0475(17) 0.0459(17) 0.0536(18) 0.0036(13) -0.0071(14) -0.0213(14)
C4 0.0408(15) 0.0395(15) 0.0478(17) 0.0018(12) -0.0026(13) -0.0153(13)
C5 0.067(2) 0.0418(17) 0.063(2) 0.0024(15) -0.0237(17) -0.0203(16)
C6 0.070(2) 0.0368(17) 0.069(2) 0.0010(15) -0.0163(18) -0.0158(16)
C7 0.0435(15) 0.0342(14) 0.0539(18) -0.0011(12) -0.0031(13) -0.0173(13)
C8 0.081(3) 0.054(2) 0.061(2) -0.0105(19) -0.0054(19) -0.0169(18)
C9 0.083(3) 0.076(3) 0.062(2) -0.008(2) -0.007(2) -0.023(2)
C10 0.082(3) 0.047(2) 0.074(2) 0.0171(18) -0.006(2) -0.0250(18)
C11 0.078(3) 0.123(5) 0.099(4) 0.009(3) -0.024(3) -0.028(3)
C12 0.0496(17) 0.0411(16) 0.0538(18) 0.0041(13) -0.0098(14) -0.0189(14)
C13 0.061(2) 0.0411(17) 0.0574(19) 0.0047(14) -0.0196(16) -0.0166(15)
C14 0.0551(18) 0.0344(15) 0.0536(18) 0.0035(13) -0.0064(14) -0.0082(13)
C15 0.0467(16) 0.0363(15) 0.0440(16) 0.0033(12) -0.0050(13) -0.0081(12)
C16 0.0513(17) 0.0363(15) 0.0494(17) 0.0042(13) -0.0102(14) -0.0081(13)
C17 0.0560(19) 0.0429(17) 0.0563(19) 0.0029(14) -0.0092(15) -0.0177(15)
C18 0.0470(17) 0.061(2) 0.0475(17) 0.0011(15) -0.0082(14) -0.0186(16)
C19 0.0572(19) 0.056(2) 0.0492(18) 0.0129(16) -0.0140(15) -0.0075(16)
C20 0.0580(19) 0.0409(17) 0.0533(19) 0.0082(14) -0.0074(15) -0.0098(14)

loop_
_atom_type_symbol
_atom_type_scat_dispersion_real
_atom_type_scat_dispersion_imag
_atom_type_scat_Cromer_Mann_a1
_atom_type_scat_Cromer_Mann_a2
_atom_type_scat_Cromer_Mann_a3
_atom_type_scat_Cromer_Mann_a4
_atom_type_scat_Cromer_Mann_b1
_atom_type_scat_Cromer_Mann_b2
_atom_type_scat_Cromer_Mann_b3
_atom_type_scat_Cromer_Mann_b4
_atom_type_scat_Cromer_Mann_c
_atom_type_scat_source
_atom_type_scat_dispersion_source
C 0.00347 0.00161 2.31000 1.02000 1.58860 0.86500 20.84390 10.20750 0.56870 51.65120 0.215599998832 'International Tables Volume C Table 6.1.1.4 (pp. 500-502)' 'Henke, Gullikson and Davis, At. Data and Nucl. Data Tables, 1993, 54, 2'
H 0.00000 0.00000 0.49300 0.32291 0.14019 0.04081 10.51090 26.12570 3.14236 57.79970 0.0030380000826 'International Tables Volume C Table 6.1.1.4 (pp. 500-502)' 'Henke, Gullikson and Davis, At. Data and Nucl. Data Tables, 1993, 54, 2'
O 0.01158 0.00611 3.04850 2.28680 1.54630 0.86700 13.27710 5.70110 0.32390 32.90890 0.250800013542 'International Tables Volume C Table 6.1.1.4 (pp. 500-502)' 'Henke, Gullikson and Davis, At. Data and Nucl. Data Tables, 1993, 54, 2'
N 0.00653 0.00323 12.21260 3.13220 2.01250 1.16630 0.00570 9.89330 28.99750 0.58260 -11.5290002823 'International Tables Volume C Table 6.1.1.4 (pp. 500-502)' 'Henke, Gullikson and Davis, At. Data and Nucl. Data Tables, 1993, 54, 2'
P 0.10434 0.09671 6.43450 4.17910 1.78000 1.49080 1.90670 27.15700 0.52600 68.16450 1.11489999294 'International Tables Volume C Table 6.1.1.4 (pp. 500-502)' 'Henke, Gullikson and Davis, At. Data and Nucl. Data Tables, 1993, 54, 2'
S 0.12424 0.12443 6.90530 5.20340 1.43790 1.58630 1.46790 22.21510 0.25360 56.17200 0.866900026798 'International Tables Volume C Table 6.1.1.4 (pp. 500-502)' 'Henke, Gullikson and Davis, At. Data and Nucl. Data Tables, 1993, 54, 2'

loop_
_geom_angle_atom_site_label_1
_geom_angle_atom_site_label_2
_geom_angle_atom_site_label_3
_geom_angle
C13 S1 C12 97.82(14)
O4 P1 O3 105.36(13)
O5 P1 O3 99.42(12)
O5 P1 O4 107.55(13)
O6 P1 O3 114.96(12)
O6 P1 O4 110.57(14)
O6 P1 O5 117.79(14)
C7 O3 P1 120.83(18)
C8 O4 P1 123.0(2)
C10 O5 P1 120.6(2)
O2 N1 O1 123.7(3)
C1 N1 O1 118.3(3)
C1 N1 O2 118.0(3)
O9 N2 O8 124.0(4)
C18 N2 O8 118.1(3)
C18 N2 O9 118.0(4)
C2 C1 N1 119.5(3)
C6 C1 N1 119.2(3)
C6 C1 C2 121.2(3)
H2 C2 C1 120.30(19)
C3 C2 C1 119.4(3)
C3 C2 H2 120.30(19)
H3 C3 C2 119.57(19)
C4 C3 C2 120.9(3)
C4 C3 H3 119.57(18)
C5 C4 C3 117.9(3)
C7 C4 C3 121.3(3)
C7 C4 C5 120.7(3)
H5 C5 C4 119.44(19)
C6 C5 C4 121.1(3)
C6 C5 H5 119.4(2)
C5 C6 C1 119.5(3)
H6 C6 C1 120.26(19)
H6 C6 C5 120.3(2)
C4 C7 O3 115.2(3)
C12 C7 O3 118.3(3)
C12 C7 C4 126.4(3)
H8a C8 O4 109.82(18)
H8b C8 O4 109.82(18)
H8b C8 H8a 108.3
C9 C8 O4 109.3(3)
C9 C8 H8a 109.8(2)
C9 C8 H8b 109.8(2)
H9a C9 C8 109.5
H9b C9 C8 109.5
H9b C9 H9a 109.5
H9c C9 C8 109.5
H9c C9 H9a 109.5
H9c C9 H9b 109.5
H10a C10 O5 109.54(18)
H10b C10 O5 109.54(18)
H10b C10 H10a 108.1
C11 C10 O5 110.5(3)
C11 C10 H10a 109.5(3)
C11 C10 H10b 109.5(3)
H11a C11 C10 109.5
H11b C11 C10 109.5
H11b C11 H11a 109.5
H11c C11 C10 109.5
H11c C11 H11a 109.5
H11c C11 H11b 109.5
C7 C12 S1 124.0(2)
H12 C12 S1 117.98(10)
H12 C12 C7 117.98(18)
H13a C13 S1 109.28(11)
H13b C13 S1 109.28(11)
H13b C13 H13a 107.9
C14 C13 S1 111.7(2)
C14 C13 H13a 109.28(18)
C14 C13 H13b 109.28(18)
C13 C14 O7 121.1(3)
C15 C14 O7 121.6(3)
C15 C14 C13 117.3(3)
C16 C15 C14 121.4(3)
C20 C15 C14 119.7(3)
C20 C15 C16 118.9(3)
H16 C16 C15 119.60(18)
C17 C16 C15 120.8(3)
C17 C16 H16 119.60(18)
H17 C17 C16 120.67(18)
C18 C17 C16 118.7(3)
C18 C17 H17 120.7(2)
C17 C18 N2 117.5(3)
C19 C18 N2 120.0(3)
C19 C18 C17 122.5(3)
H19 C19 C18 120.85(19)
C20 C19 C18 118.3(3)
C20 C19 H19 120.85(19)
C19 C20 C15 120.8(3)
H20 C20 C15 119.58(19)
H20 C20 C19 119.58(19)

loop_
_geom_bond_atom_site_label_1
_geom_bond_atom_site_label_2
_geom_bond_distance
S1 C12 1.732(3)
S1 C13 1.795(3)
P1 O3 1.593(2)
P1 O4 1.558(2)
P1 O5 1.556(2)
P1 O6 1.457(2)
O1 N1 1.222(4)
O2 N1 1.222(4)
O3 C7 1.410(3)
O4 C8 1.459(4)
O5 C10 1.460(4)
O7 C14 1.207(4)
O8 N2 1.224(4)
O9 N2 1.222(4)
N1 C1 1.463(4)
N2 C18 1.476(4)
C1 C2 1.374(5)
C1 C6 1.369(5)
C2 H2 0.9300
C2 C3 1.381(4)
C3 H3 0.9300
C3 C4 1.391(4)
C4 C5 1.400(4)
C4 C7 1.467(4)
C5 H5 0.9300
C5 C6 1.372(4)
C6 H6 0.9300
C7 C12 1.325(4)
C8 H8a 0.9700
C8 H8b 0.9700
C8 C9 1.484(5)
C9 H9a 0.9600
C9 H9b 0.9600
C9 H9c 0.9600
C10 H10a 0.9700
C10 H10b 0.9700
C10 C11 1.463(6)
C11 H11a 0.9600
C11 H11b 0.9600
C11 H11c 0.9600
C12 H12 0.9300
C13 H13a 0.9700
C13 H13b 0.9700
C13 C14 1.495(4)
C14 C15 1.494(5)
C15 C16 1.395(4)
C15 C20 1.393(4)
C16 H16 0.9300
C16 C17 1.369(4)
C17 H17 0.9300
C17 C18 1.372(4)
C18 C19 1.380(5)
C19 H19 0.9300
C19 C20 1.373(5)
C20 H20 0.9300
